data_7045712
loop_
_publ_author_name
'Sampani, Stavroula I.'
'Aubert, Sidonie'
'Cattoen, Martin'
'Griffiths, Kieran'
'Abdul-Sada, Alaa'
'Akien, Geoffrey R.'
'Tizzard, Graham J.'
'Coles, Simon J.'
'Arseniyadis, Stellios'
'Kostakis, George E.'

_publ_section_title
;
 Dinucleating Schiff base ligand in Zn/4f coordination chemistry:
 synthetic challenges and catalytic activity evaluation.
;
_journal_issue 13
_journal_name_full 'Dalton transactions (Cambridge, England : 2003)'
_journal_page_first 4486
_journal_page_last 4493
_journal_paper_doi 10.1039/c8dt00538a
_journal_volume 47
_journal_year 2018
_chemical_formula_moiety 'C31 H35 N4 O14 Y Zn, C H4 O'
_chemical_formula_sum 'C32 H39 N4 O15 Y Zn'
_chemical_formula_weight 873.95
_space_group_crystal_system triclinic
_space_group_IT_number 2
_space_group_name_Hall '-P 1'
_space_group_name_H-M_alt 'P -1'
_symmetry_space_group_name_Hall '-P 1'
_symmetry_space_group_name_H-M 'P -1'
_atom_sites_solution_hydrogens mixed
_atom_sites_solution_primary dual
_audit_creation_date 2017-11-21
_audit_creation_method
;
Olex2 1.2-ac3
(compiled 2017.02.24 svn.r3390 for Rigaku Oxford Diffraction, GUI svn.r5318)
;
_audit_update_record
;
2018-01-30 deposited with the CCDC.
2018-02-23 downloaded from the CCDC.
;
_cell_angle_alpha 99.823(9)
_cell_angle_beta 98.676(10)
_cell_angle_gamma 95.680(10)
_cell_formula_units_Z 2
_cell_length_a 11.0130(15)
_cell_length_b 12.9690(15)
_cell_length_c 13.1459(14)
_cell_measurement_reflns_used 1690
_cell_measurement_temperature 173
_cell_measurement_theta_max 62.7990
_cell_measurement_theta_min 4.4890
_cell_volume 1813.8(4)
_computing_cell_refinement 'CrysAlisPro 1.171.38.46 (Rigaku OD, 2015)'
_computing_data_collection 'CrysAlisPro 1.171.38.46 (Rigaku OD, 2015)'
_computing_data_reduction 'CrysAlisPro 1.171.38.46 (Rigaku OD, 2015)'
_computing_molecular_graphics 'Olex2 (Dolomanov et al., 2009)'
_computing_publication_material 'Olex2 (Dolomanov et al., 2009)'
_computing_structure_refinement 'ShelXL (Sheldrick, 2015)'
_computing_structure_solution 'ShelXT (Sheldrick, 2015)'
_diffrn_ambient_temperature 173
_diffrn_detector 'CCD plate'
_diffrn_detector_area_resol_mean 16.1033
_diffrn_detector_type Eos
_diffrn_measured_fraction_theta_full 0.958
_diffrn_measured_fraction_theta_max 0.958
_diffrn_measurement_details
;
List of Runs (angles in degrees, time in seconds): 
# Type Start End Width t~exp~ \w \q \k \f Frames 
#-------------------------------------------------------------------------- 
1 \w -43.00 98.00 1.00 1.50 -- 31.83 -19.00 60.00 141 
2 \w 43.00 74.00 1.00 1.50 -- 31.83 -99.00 0.00 31 
3 \w 25.00 89.00 1.00 4.00 -- 94.50-111.00 30.00 64 
4 \w 77.00 102.00 1.00 4.00 -- 94.50 -93.00 65.68 25 
5 \w 81.00 127.00 1.00 4.00 -- 94.50 -77.00 30.00 46 
6 \w 107.00 138.00 1.00 4.00 -- 94.50 -25.00 90.00 31 
7 \w 132.00 157.00 1.00 4.00 -- 94.50 25.00 90.00 25 
8 \w 138.00 164.00 1.00 4.00 -- 94.50 50.00 30.00 26 
9 \w 121.00 156.00 1.00 4.00 -- 94.50 77.00 120.00 35 
10 \w 98.00 139.00 1.00 4.00 -- 94.50 25.00 30.00 41 
11 \w 87.00 124.00 1.00 4.00 -- 94.50 -38.00 120.00 37 
12 \w 72.00 134.00 1.00 4.00 -- 94.50 -92.00 120.00 62 
13 \w 80.00 105.00 1.00 4.00 -- 94.50 -92.00 -30.00 25 
14 \w 83.00 128.00 1.00 4.00 -- 94.50 -92.00 -60.00 45 
15 \w 85.00 110.00 1.00 4.00 -- 94.50 -92.00-150.00 25 
16 \w 49.00 76.00 1.00 4.00 -- 94.50 -77.00-150.00 27 
17 \w 22.00 90.00 1.00 4.00 -- 94.50-111.00 -60.00 68 
18 \w 37.00 115.00 1.00 4.00 -- 94.50 -50.00 0.00 78 
19 \w 67.00 168.00 1.00 4.00 -- 94.50 38.00 120.00 101 
20 \w 81.00 134.00 1.00 4.00 -- 94.50 50.00 30.00 53 
21 \w 76.00 122.00 1.00 4.00 -- 94.50 64.00 -90.00 46 
22 \w 117.00 145.00 1.00 4.00 -- 94.50 50.00-120.00 28 
23 \w 131.00 158.00 1.00 4.00 -- 94.50 64.00-150.00 27 
24 \w 71.00 157.00 1.00 4.00 -- 94.50 25.00-180.00 86 
25 \w 69.00 104.00 1.00 4.00 -- 94.50 64.00-150.00 35 
26 \w 39.00 70.00 1.00 1.50 -- 31.83 178.00 -30.00 31 
27 \w 49.00 76.00 1.00 4.00 -- 94.50 -25.00 90.00 27 
28 \w 45.00 82.00 1.00 4.00 -- 94.50 -64.00 90.00 37 
29 \w 49.00 74.00 1.00 4.00 -- 94.50-111.00 60.00 25 
30 \w 44.00 88.00 1.00 4.00 -- 94.50 -64.00 120.00 44 
31 \w 30.00 57.00 1.00 4.00 -- 94.50-111.00 0.00 27 
32 \w 22.00 78.00 1.00 4.00 -- 94.50 -92.00 -30.00 56 
33 \w 21.00 73.00 1.00 4.00 -- 94.50-111.00 -30.00 52 
34 \w 21.00 86.00 1.00 4.00 -- 94.50-111.00 90.00 65 
35 \w -11.00 38.00 1.00 1.50 -- 31.83 -99.00 0.00 49 
36 \w -88.00 -57.00 1.00 1.50 -- -31.83-178.00-180.00 31 
37 \w -100.00 -59.00 1.00 1.50 -- -31.83 -38.00 30.00 41 

;
_diffrn_measurement_device 'four-circle diffractometer'
_diffrn_measurement_device_type 'Xcalibur, Eos, Gemini ultra'
_diffrn_measurement_method '\w scans'
_diffrn_orient_matrix_type 'CrysAlisPro convention (1999,Acta A55,543-557)'
_diffrn_orient_matrix_UB_11 -0.1388662000
_diffrn_orient_matrix_UB_12 -0.0334319000
_diffrn_orient_matrix_UB_13 -0.0029696000
_diffrn_orient_matrix_UB_21 -0.0278356000
_diffrn_orient_matrix_UB_22 0.0146255000
_diffrn_orient_matrix_UB_23 -0.1147076000
_diffrn_orient_matrix_UB_31 0.0173866000
_diffrn_orient_matrix_UB_32 -0.1159585000
_diffrn_orient_matrix_UB_33 -0.0375038000
_diffrn_radiation_monochromator mirror
_diffrn_radiation_probe x-ray
_diffrn_radiation_type CuK\a
_diffrn_radiation_wavelength 1.54184
_diffrn_reflns_av_R_equivalents 0.0721
_diffrn_reflns_av_unetI/netI 0.0819
_diffrn_reflns_Laue_measured_fraction_full 0.958
_diffrn_reflns_Laue_measured_fraction_max 0.958
_diffrn_reflns_limit_h_max 12
_diffrn_reflns_limit_h_min -12
_diffrn_reflns_limit_k_max 12
_diffrn_reflns_limit_k_min -14
_diffrn_reflns_limit_l_max 15
_diffrn_reflns_limit_l_min -14
_diffrn_reflns_number 12577
_diffrn_reflns_point_group_measured_fraction_full 0.958
_diffrn_reflns_point_group_measured_fraction_max 0.958
_diffrn_reflns_theta_full 63.150
_diffrn_reflns_theta_max 63.150
_diffrn_reflns_theta_min 4.429
_diffrn_source 'fine-focus sealed X-ray tube'
_diffrn_source_type 'Enhance Ultra (Cu) X-ray Source'
_exptl_absorpt_coefficient_mu 3.610
_exptl_absorpt_correction_T_max 1.00000
_exptl_absorpt_correction_T_min 0.88323
_exptl_absorpt_correction_type multi-scan
_exptl_absorpt_process_details
;
CrysAlisPro 1.171.38.46 (Rigaku Oxford Diffraction, 2015)
Empirical absorption correction using spherical harmonics,
 implemented in SCALE3 ABSPACK scaling algorithm.
;
_exptl_crystal_colour colourless
_exptl_crystal_colour_primary colourless
_exptl_crystal_density_diffrn 1.600
_exptl_crystal_description plate
_exptl_crystal_F_000 896
_exptl_crystal_size_max 0.14
_exptl_crystal_size_mid 0.1
_exptl_crystal_size_min 0.02
_refine_diff_density_max 1.136
_refine_diff_density_min -0.769
_refine_diff_density_rms 0.098
_refine_ls_extinction_method none
_refine_ls_goodness_of_fit_ref 1.021
_refine_ls_hydrogen_treatment mixed
_refine_ls_matrix_type full
_refine_ls_number_parameters 487
_refine_ls_number_reflns 5627
_refine_ls_number_restraints 3
_refine_ls_restrained_S_all 1.021
_refine_ls_R_factor_all 0.0971
_refine_ls_R_factor_gt 0.0653
_refine_ls_shift/su_max 0.000
_refine_ls_shift/su_mean 0.000
_refine_ls_structure_factor_coef Fsqd
_refine_ls_weighting_details 'w=1/[\s^2^(Fo^2^)+(0.0880P)^2^+3.1130P] where P=(Fo^2^+2Fc^2^)/3'
_refine_ls_weighting_scheme calc
_refine_ls_wR_factor_gt 0.1629
_refine_ls_wR_factor_ref 0.1957
_reflns_Friedel_coverage 0.000
_reflns_number_gt 3832
_reflns_number_total 5627
_reflns_threshold_expression 'I > 2\s(I)'
_cod_data_source_file c8dt00538a2.cif
_cod_data_source_block 2
_cod_depositor_comments 'Adding full bibliography for 7045711--7045714.cif.'
_cod_database_code 7045712
_shelx_shelxl_version_number 2014/7
_chemical_oxdiff_formula 'Zn Y C30 H30 N2 O10'
_shelx_space_group_comment
;
The symmetry employed for this shelxl refinement is uniquely defined
by the following loop, which should always be used as a source of
symmetry information in preference to the above space-group names.
They are only intended as comments.
;
_reflns_odcompleteness_completeness 84.77
_reflns_odcompleteness_iscentric 1
_reflns_odcompleteness_theta 68.13
_olex2_refinement_description
;
1. Fixed Uiso
 At 1.2 times of:
  All C(H) groups, All C(H,H) groups
 At 1.5 times of:
  All C(H,H,H) groups, All O(H) groups
2. Restrained distances
 O13-H13
 0.85 with sigma of 0.01
 C25-H13
 1.867934 with sigma of 0.02
 Y1-H13
 2.869091 with sigma of 0.02
3.a Ternary CH refined with riding coordinates:
 C9(H9), C14(H14)
3.b Secondary CH2 refined with riding coordinates:
 C10(H10A,H10B), C11(H11A,H11B), C12(H12A,H12B), C13(H13A,H13B)
3.c Aromatic/amide H refined with riding coordinates:
 C3(H3), C4(H4), C5(H5), C8(H8), C15(H15), C17(H17), C18(H18), C19(H19),
 C27(H27), C29(H29), C30(H30), C31(H31)
3.d Idealised Me refined as rotating group:
 C1(H1A,H1B,H1C), C22(H22A,H22B,H22C), C25(H25A,H25B,H25C), C34(H34A,H34B,
 H34C), C26(H26A,H26B,H26C)
3.e Idealised tetrahedral OH refined as rotating group:
 O14(H14A)
;
_olex2_date_sample_data_collection 2017-11-17
_olex2_submission_special_instructions 'No special instructions were received'
_oxdiff_exptl_absorpt_empirical_details
;
Empirical correction (ABSPACK) includes:
- Absorption correction using spherical harmonics
- Frame scaling
;
_oxdiff_exptl_absorpt_empirical_full_max 1.896
_oxdiff_exptl_absorpt_empirical_full_min 0.644

loop_
_space_group_symop_operation_xyz
'x, y, z'
'-x, -y, -z'

loop_
_atom_site_label
_atom_site_type_symbol
_atom_site_fract_x
_atom_site_fract_y
_atom_site_fract_z
_atom_site_U_iso_or_equiv
_atom_site_adp_type
_atom_site_occupancy
_atom_site_site_symmetry_order
_atom_site_calc_flag
_atom_site_refinement_flags_posn
_atom_site_disorder_assembly
_atom_site_disorder_group
Y1 Y 0.29597(6) 0.71249(5) 0.76351(5) 0.0533(3) Uani 1 1 d D . .
Zn1 Zn 0.39266(9) 0.76772(7) 0.53700(7) 0.0496(3) Uani 1 1 d . . .
O1 O 0.1416(5) 0.5514(4) 0.6595(4) 0.0552(13) Uani 1 1 d . . .
O2 O 0.3162(5) 0.6480(4) 0.5946(4) 0.0544(13) Uani 1 1 d . . .
O3 O 0.3998(5) 0.8331(4) 0.6887(4) 0.0547(13) Uani 1 1 d . . .
O4 O 0.3301(5) 0.9178(4) 0.8560(4) 0.0554(13) Uani 1 1 d . . .
O5 O 0.2827(5) 0.8572(4) 0.4645(4) 0.0604(13) Uani 1 1 d . . .
O6 O 0.1482(7) 0.7210(6) 0.4087(6) 0.088(2) Uani 1 1 d . . .
O7 O 0.3249(6) 0.5535(5) 0.8334(5) 0.0688(15) Uani 1 1 d . . .
O8 O 0.1798(5) 0.7105(4) 0.8887(4) 0.0587(13) Uani 1 1 d . . .
O9 O 0.0474(7) 0.7935(6) 1.0261(5) 0.084(2) Uani 1 1 d . . .
O10 O 0.5187(7) 0.6626(6) 0.7742(6) 0.087(2) Uani 1 1 d . . .
O11 O 0.4665(6) 0.7556(5) 0.9060(5) 0.0716(16) Uani 1 1 d . . .
O12 O 0.6471(8) 0.7022(8) 0.9214(8) 0.124(3) Uani 1 1 d . . .
O13 O 0.1210(6) 0.7905(5) 0.7053(4) 0.0697(16) Uani 1 1 d D . .
H13 H 0.064(4) 0.790(5) 0.744(5) 0.105 Uiso 1 1 d DR . .
O24 O 0.1082(7) 0.8696(6) 0.3690(6) 0.0851(19) Uani 1 1 d . . .
N1 N 0.4527(6) 0.6628(5) 0.4282(5) 0.0542(16) Uani 1 1 d . . .
N2 N 0.5601(6) 0.8511(5) 0.5398(4) 0.0491(14) Uani 1 1 d . . .
N3 N 0.1784(7) 0.8149(6) 0.4134(5) 0.0631(19) Uani 1 1 d . . .
N4 N 0.5473(9) 0.7050(7) 0.8689(7) 0.081(2) Uani 1 1 d . . .
C1 C 0.0488(8) 0.4955(6) 0.7043(6) 0.058(2) Uani 1 1 d . . .
H1A H 0.0780 0.4307 0.7217 0.086 Uiso 1 1 calc GR . .
H1B H -0.0285 0.4777 0.6534 0.086 Uiso 1 1 calc GR . .
H1C H 0.0340 0.5404 0.7680 0.086 Uiso 1 1 calc GR . .
C2 C 0.1718(7) 0.4986(6) 0.5677(5) 0.0492(17) Uani 1 1 d . . .
C3 C 0.1136(7) 0.4029(6) 0.5113(6) 0.0508(17) Uani 1 1 d . . .
H3 H 0.0458 0.3669 0.5335 0.061 Uiso 1 1 calc R . .
C4 C 0.1566(7) 0.3591(6) 0.4198(6) 0.0546(19) Uani 1 1 d . . .
H4 H 0.1182 0.2925 0.3803 0.066 Uiso 1 1 calc R . .
C5 C 0.2532(7) 0.4115(5) 0.3875(5) 0.0502(17) Uani 1 1 d . . .
H5 H 0.2829 0.3792 0.3272 0.060 Uiso 1 1 calc R . .
C6 C 0.3100(7) 0.5126(5) 0.4413(5) 0.0488(17) Uani 1 1 d . . .
C7 C 0.2684(7) 0.5568(5) 0.5343(5) 0.0481(17) Uani 1 1 d . . .
C8 C 0.4103(7) 0.5642(5) 0.4013(5) 0.0530(19) Uani 1 1 d . . .
H8 H 0.4477 0.5221 0.3514 0.064 Uiso 1 1 calc R . .
C9 C 0.5560(13) 0.7115(8) 0.3885(9) 0.107(5) Uani 1 1 d . . .
H9 H 0.6175 0.6755 0.4291 0.128 Uiso 1 1 calc R . .
C10 C 0.5888(8) 0.6665(7) 0.2893(6) 0.063(2) Uani 1 1 d . . .
H10A H 0.5167 0.6637 0.2335 0.075 Uiso 1 1 calc R . .
H10B H 0.6042 0.5929 0.2914 0.075 Uiso 1 1 calc R . .
C11 C 0.6992(11) 0.7229(7) 0.2593(8) 0.085(3) Uani 1 1 d . . .
H11A H 0.7648 0.6759 0.2613 0.102 Uiso 1 1 calc R . .
H11B H 0.6758 0.7300 0.1853 0.102 Uiso 1 1 calc R . .
C12 C 0.7537(12) 0.8242(9) 0.3167(9) 0.102(4) Uani 1 1 d . . .
H12A H 0.7371 0.8757 0.2703 0.122 Uiso 1 1 calc R . .
H12B H 0.8445 0.8233 0.3296 0.122 Uiso 1 1 calc R . .
C13 C 0.7182(9) 0.8664(7) 0.4177(7) 0.067(2) Uani 1 1 d . . .
H13A H 0.7889 0.8662 0.4739 0.080 Uiso 1 1 calc R . .
H13B H 0.7051 0.9410 0.4183 0.080 Uiso 1 1 calc R . .
C14 C 0.6089(9) 0.8123(7) 0.4441(7) 0.078(3) Uani 1 1 d . . .
H14 H 0.5514 0.8487 0.4000 0.094 Uiso 1 1 calc R . .
C15 C 0.6149(7) 0.9300(6) 0.6088(6) 0.0534(18) Uani 1 1 d . . .
H15 H 0.6920 0.9625 0.5983 0.064 Uiso 1 1 calc R . .
C16 C 0.5676(7) 0.9737(5) 0.7026(5) 0.0496(17) Uani 1 1 d . . .
C17 C 0.6288(8) 1.0719(6) 0.7623(6) 0.0564(19) Uani 1 1 d . . .
H17 H 0.6998 1.1047 0.7418 0.068 Uiso 1 1 calc R . .
C18 C 0.5865(8) 1.1195(6) 0.8489(6) 0.064(2) Uani 1 1 d . . .
H18 H 0.6262 1.1867 0.8858 0.077 Uiso 1 1 calc R . .
C19 C 0.4880(8) 1.0720(6) 0.8835(6) 0.0563(19) Uani 1 1 d . . .
H19 H 0.4604 1.1060 0.9442 0.068 Uiso 1 1 calc R . .
C20 C 0.4285(7) 0.9747(6) 0.8300(5) 0.0505(17) Uani 1 1 d . . .
C21 C 0.4648(7) 0.9260(6) 0.7363(5) 0.0490(17) Uani 1 1 d . . .
C22 C 0.2628(8) 0.9730(7) 0.9288(6) 0.065(2) Uani 1 1 d . . .
H22A H 0.1871 0.9278 0.9319 0.097 Uiso 1 1 calc GR . .
H22B H 0.2408 1.0377 0.9056 0.097 Uiso 1 1 calc GR . .
H22C H 0.3144 0.9911 0.9984 0.097 Uiso 1 1 calc GR . .
C25 C 0.1053(10) 0.8750(8) 0.6528(8) 0.079(3) Uani 1 1 d D . .
H25A H 0.0481 0.8502 0.5864 0.119 Uiso 1 1 calc GR . .
H25B H 0.1856 0.9036 0.6387 0.119 Uiso 1 1 calc GR . .
H25C H 0.0715 0.9303 0.6965 0.119 Uiso 1 1 calc GR . .
C27 C 0.3094(9) 0.5320(7) 0.9188(7) 0.071(2) Uani 1 1 d . . .
H27 H 0.3449 0.4724 0.9369 0.085 Uiso 1 1 calc R . .
C28 C 0.2451(9) 0.5853(7) 0.9934(7) 0.069(2) Uani 1 1 d . . .
C29 C 0.2450(11) 0.5486(8) 1.0895(8) 0.080(3) Uani 1 1 d . . .
H29 H 0.2885 0.4909 1.1017 0.096 Uiso 1 1 calc R . .
C30 C 0.1847(11) 0.5939(9) 1.1633(8) 0.086(3) Uani 1 1 d . . .
H30 H 0.1882 0.5701 1.2280 0.103 Uiso 1 1 calc R . .
C31 C 0.1160(10) 0.6772(9) 1.1444(7) 0.081(3) Uani 1 1 d . . .
H31 H 0.0726 0.7084 1.1964 0.097 Uiso 1 1 calc R . .
C32 C 0.1112(9) 0.7140(8) 1.0506(7) 0.068(2) Uani 1 1 d . . .
C33 C 0.1824(7) 0.6689(6) 0.9747(6) 0.054(2) Uani 1 1 d . . .
C34 C -0.0208(15) 0.8383(15) 1.1024(10) 0.148(7) Uani 1 1 d . . .
H34A H -0.0452 0.9052 1.0864 0.222 Uiso 1 1 calc GR . .
H34B H 0.0308 0.8510 1.1719 0.222 Uiso 1 1 calc GR . .
H34C H -0.0951 0.7895 1.1013 0.222 Uiso 1 1 calc GR . .
O14 O -0.0475(8) 0.8181(11) 0.8250(7) 0.127(4) Uani 1 1 d . . .
H14A H -0.0264 0.8027 0.8841 0.191 Uiso 1 1 calc GR A 1
C26 C -0.1571(13) 0.8604(13) 0.8224(11) 0.126(5) Uani 1 1 d . . .
H26A H -0.1744 0.8895 0.7584 0.189 Uiso 1 1 calc GR . .
H26B H -0.1508 0.9168 0.8837 0.189 Uiso 1 1 calc GR . .
H26C H -0.2244 0.8053 0.8232 0.189 Uiso 1 1 calc GR . .

loop_
_atom_site_aniso_label
_atom_site_aniso_U_11
_atom_site_aniso_U_22
_atom_site_aniso_U_33
_atom_site_aniso_U_23
_atom_site_aniso_U_13
_atom_site_aniso_U_12
Y1 0.0630(4) 0.0533(4) 0.0366(4) -0.0155(3) 0.0231(3) -0.0066(3)
Zn1 0.0616(6) 0.0430(5) 0.0390(5) -0.0134(4) 0.0229(4) -0.0042(4)
O1 0.068(3) 0.053(3) 0.040(3) -0.008(2) 0.021(2) -0.006(2)
O2 0.072(3) 0.047(3) 0.036(2) -0.014(2) 0.020(2) -0.011(2)
O3 0.077(3) 0.043(3) 0.036(2) -0.014(2) 0.022(2) -0.011(2)
O4 0.065(3) 0.045(3) 0.048(3) -0.018(2) 0.023(2) -0.003(2)
O5 0.060(3) 0.058(3) 0.059(3) 0.000(3) 0.011(3) 0.005(3)
O6 0.098(5) 0.072(4) 0.082(5) 0.000(3) 0.016(4) -0.017(4)
O7 0.084(4) 0.060(3) 0.060(4) -0.007(3) 0.025(3) 0.006(3)
O8 0.075(4) 0.059(3) 0.044(3) 0.001(2) 0.027(2) 0.007(3)
O9 0.094(5) 0.104(5) 0.063(4) 0.009(4) 0.036(3) 0.038(4)
O10 0.103(5) 0.084(4) 0.078(5) -0.001(4) 0.042(4) 0.019(4)
O11 0.075(4) 0.063(3) 0.064(3) -0.021(3) 0.005(3) 0.015(3)
O12 0.082(6) 0.137(8) 0.135(8) 0.003(6) -0.016(6) 0.018(5)
O13 0.085(4) 0.065(4) 0.053(3) 0.005(3) 0.015(3) -0.007(3)
O24 0.086(5) 0.087(5) 0.080(4) 0.009(4) 0.015(4) 0.015(4)
N1 0.073(4) 0.045(3) 0.041(3) -0.011(3) 0.027(3) 0.000(3)
N2 0.059(4) 0.043(3) 0.041(3) -0.008(2) 0.022(3) -0.003(3)
N3 0.077(5) 0.058(4) 0.054(4) -0.005(3) 0.033(4) -0.001(4)
N4 0.094(7) 0.076(5) 0.066(5) -0.004(4) 0.018(5) 0.007(5)
C1 0.065(5) 0.054(4) 0.053(4) 0.004(3) 0.027(4) -0.010(4)
C2 0.055(4) 0.052(4) 0.032(3) -0.009(3) 0.006(3) -0.002(3)
C3 0.054(4) 0.042(4) 0.051(4) -0.004(3) 0.011(3) -0.006(3)
C4 0.063(5) 0.044(4) 0.047(4) -0.011(3) 0.003(3) 0.001(3)
C5 0.067(5) 0.039(4) 0.037(3) -0.012(3) 0.011(3) 0.002(3)
C6 0.066(5) 0.042(4) 0.035(3) -0.007(3) 0.012(3) 0.004(3)
C7 0.061(4) 0.041(4) 0.035(3) -0.009(3) 0.008(3) -0.001(3)
C8 0.074(5) 0.042(4) 0.038(4) -0.015(3) 0.023(3) 0.000(3)
C9 0.139(10) 0.074(6) 0.095(7) -0.045(6) 0.086(8) -0.043(6)
C10 0.078(6) 0.060(5) 0.046(4) -0.011(4) 0.031(4) -0.001(4)
C11 0.112(8) 0.066(5) 0.081(6) -0.014(5) 0.069(6) -0.005(5)
C12 0.123(9) 0.092(7) 0.085(7) -0.022(6) 0.071(7) -0.027(7)
C13 0.078(6) 0.055(5) 0.065(5) -0.009(4) 0.037(4) -0.007(4)
C14 0.084(6) 0.072(6) 0.068(5) -0.029(4) 0.050(5) -0.023(5)
C15 0.055(4) 0.056(4) 0.043(4) -0.008(3) 0.015(3) -0.004(3)
C16 0.066(5) 0.040(4) 0.037(3) -0.008(3) 0.012(3) 0.002(3)
C17 0.072(5) 0.045(4) 0.042(4) -0.008(3) 0.009(3) -0.013(4)
C18 0.079(6) 0.047(4) 0.055(5) -0.018(3) 0.012(4) -0.009(4)
C19 0.066(5) 0.053(4) 0.040(4) -0.017(3) 0.010(3) 0.004(4)
C20 0.058(4) 0.045(4) 0.039(4) -0.016(3) 0.010(3) 0.003(3)
C21 0.063(5) 0.042(4) 0.035(3) -0.010(3) 0.008(3) 0.006(3)
C22 0.077(6) 0.063(5) 0.052(4) -0.014(4) 0.029(4) 0.013(4)
C25 0.085(7) 0.075(6) 0.074(6) 0.005(5) 0.016(5) 0.001(5)
C27 0.089(6) 0.059(5) 0.059(5) -0.007(4) 0.025(5) 0.000(4)
C28 0.082(6) 0.057(5) 0.067(5) 0.003(4) 0.022(5) 0.006(5)
C29 0.101(8) 0.075(6) 0.066(6) 0.013(5) 0.019(5) 0.011(5)
C30 0.110(8) 0.099(8) 0.058(5) 0.019(5) 0.031(5) 0.019(7)
C31 0.093(7) 0.097(7) 0.057(5) 0.009(5) 0.036(5) 0.008(6)
C32 0.079(6) 0.076(6) 0.056(5) 0.008(4) 0.035(4) 0.010(5)
C33 0.054(4) 0.057(4) 0.046(4) -0.009(3) 0.023(3) -0.008(4)
C34 0.168(14) 0.24(2) 0.088(9) 0.052(10) 0.084(10) 0.128(14)
O14 0.092(6) 0.234(12) 0.077(5) 0.046(6) 0.034(4) 0.070(7)
C26 0.110(10) 0.170(14) 0.094(9) -0.011(9) 0.029(8) 0.048(10)

loop_
_atom_type_symbol
_atom_type_description
_atom_type_scat_dispersion_real
_atom_type_scat_dispersion_imag
_atom_type_scat_source
C C 0.0181 0.0091 'International Tables Vol C Tables 4.2.6.8 and 6.1.1.4'
H H 0.0000 0.0000 'International Tables Vol C Tables 4.2.6.8 and 6.1.1.4'
N N 0.0311 0.0180 'International Tables Vol C Tables 4.2.6.8 and 6.1.1.4'
O O 0.0492 0.0322 'International Tables Vol C Tables 4.2.6.8 and 6.1.1.4'
Y Y -0.2670 2.0244 'International Tables Vol C Tables 4.2.6.8 and 6.1.1.4'
Zn Zn -1.5491 0.6778 'International Tables Vol C Tables 4.2.6.8 and 6.1.1.4'

loop_
_geom_angle_atom_site_label_1
_geom_angle_atom_site_label_2
_geom_angle_atom_site_label_3
_geom_angle
O1 Y1 Zn1 92.12(11)
O1 Y1 O4 147.34(18)
O1 Y1 N4 125.9(2)
O2 Y1 Zn1 33.42(12)
O2 Y1 O1 61.90(16)
O2 Y1 O4 125.76(17)
O2 Y1 O7 97.75(19)
O2 Y1 O10 74.5(2)
O2 Y1 O11 123.5(2)
O2 Y1 O13 91.1(2)
O2 Y1 N4 99.5(2)
O3 Y1 Zn1 33.67(11)
O3 Y1 O1 124.55(16)
O3 Y1 O2 66.81(16)
O3 Y1 O4 60.82(15)
O3 Y1 O7 140.5(2)
O3 Y1 O10 74.9(2)
O3 Y1 O11 86.1(2)
O3 Y1 O13 84.3(2)
O3 Y1 N4 81.2(2)
O4 Y1 Zn1 92.72(11)
O4 Y1 N4 86.0(2)
O7 Y1 Zn1 125.12(14)
O7 Y1 O1 67.85(19)
O7 Y1 O4 131.79(18)
O7 Y1 O10 65.8(2)
O7 Y1 N4 65.2(2)
O8 Y1 Zn1 159.08(15)
O8 Y1 O1 85.56(17)
O8 Y1 O2 146.95(19)
O8 Y1 O3 138.70(18)
O8 Y1 O4 78.61(17)
O8 Y1 O7 73.0(2)
O8 Y1 O10 125.6(2)
O8 Y1 O11 84.7(2)
O8 Y1 O13 75.1(2)
O8 Y1 N4 104.6(2)
O10 Y1 Zn1 74.79(16)
O10 Y1 O1 108.9(2)
O10 Y1 O4 103.6(2)
O10 Y1 N4 25.3(2)
O11 Y1 Zn1 109.50(17)
O11 Y1 O1 140.2(2)
O11 Y1 O4 66.79(19)
O11 Y1 O7 72.4(2)
O11 Y1 O10 50.3(2)
O11 Y1 N4 25.1(2)
O13 Y1 Zn1 84.07(15)
O13 Y1 O1 77.2(2)
O13 Y1 O4 71.21(19)
O13 Y1 O7 133.8(2)
O13 Y1 O10 158.1(2)
O13 Y1 O11 136.2(2)
O13 Y1 N4 156.9(2)
N4 Y1 Zn1 93.58(17)
O2 Zn1 Y1 38.91(12)
O2 Zn1 O3 77.53(19)
O2 Zn1 O5 119.4(2)
O2 Zn1 N1 90.0(2)
O2 Zn1 N2 140.8(3)
O3 Zn1 Y1 38.96(14)
O3 Zn1 N1 148.9(3)
O3 Zn1 N2 89.4(2)
O5 Zn1 Y1 112.42(17)
O5 Zn1 O3 101.4(2)
O5 Zn1 N1 109.5(3)
O5 Zn1 N2 99.2(3)
N1 Zn1 Y1 125.47(19)
N1 Zn1 N2 82.5(2)
N2 Zn1 Y1 122.07(17)
C1 O1 Y1 123.9(4)
C2 O1 Y1 117.1(4)
C2 O1 C1 116.5(5)
Zn1 O2 Y1 107.67(19)
C7 O2 Y1 129.1(4)
C7 O2 Zn1 122.1(4)
Zn1 O3 Y1 107.37(19)
C21 O3 Y1 127.7(4)
C21 O3 Zn1 124.6(4)
C20 O4 Y1 113.4(4)
C20 O4 C22 117.2(6)
C22 O4 Y1 129.4(5)
N3 O5 Zn1 118.8(5)
C27 O7 Y1 130.3(6)
C33 O8 Y1 136.0(5)
C32 O9 C34 116.0(9)
N4 O10 Y1 92.4(6)
N4 O11 Y1 101.6(5)
Y1 O13 H13 115.5(18)
C25 O13 Y1 132.7(6)
C25 O13 H13 105.4(19)
C8 N1 Zn1 124.9(5)
C8 N1 C9 123.5(6)
C9 N1 Zn1 111.4(5)
C14 N2 Zn1 109.8(5)
C15 N2 Zn1 127.2(5)
C15 N2 C14 122.8(6)
O6 N3 O5 119.0(8)
O6 N3 O24 121.4(8)
O24 N3 O5 119.6(7)
O10 N4 Y1 62.3(5)
O10 N4 O11 115.2(9)
O11 N4 Y1 53.3(4)
O12 N4 Y1 173.8(8)
O12 N4 O10 123.1(10)
O12 N4 O11 121.6(9)
O1 C1 H1A 109.5
O1 C1 H1B 109.5
O1 C1 H1C 109.5
H1A C1 H1B 109.5
H1A C1 H1C 109.5
H1B C1 H1C 109.5
O1 C2 C7 112.1(6)
C3 C2 O1 125.6(7)
C3 C2 C7 122.3(6)
C2 C3 H3 120.7
C2 C3 C4 118.5(7)
C4 C3 H3 120.7
C3 C4 H4 119.7
C5 C4 C3 120.6(6)
C5 C4 H4 119.7
C4 C5 H5 119.1
C4 C5 C6 121.8(6)
C6 C5 H5 119.1
C5 C6 C7 118.0(7)
C5 C6 C8 118.7(6)
C7 C6 C8 123.2(6)
O2 C7 C2 116.8(6)
O2 C7 C6 124.6(7)
C2 C7 C6 118.6(6)
N1 C8 C6 125.0(6)
N1 C8 H8 117.5
C6 C8 H8 117.5
N1 C9 H9 92.8
C10 C9 N1 121.7(7)
C10 C9 H9 92.8
C14 C9 N1 115.5(7)
C14 C9 H9 92.8
C14 C9 C10 122.1(8)
C9 C10 H10A 108.2
C9 C10 H10B 108.2
C9 C10 C11 116.2(7)
H10A C10 H10B 107.4
C11 C10 H10A 108.2
C11 C10 H10B 108.2
C10 C11 H11A 107.2
C10 C11 H11B 107.2
H11A C11 H11B 106.8
C12 C11 C10 120.6(7)
C12 C11 H11A 107.2
C12 C11 H11B 107.2
C11 C12 H12A 107.2
C11 C12 H12B 107.2
C11 C12 C13 120.5(8)
H12A C12 H12B 106.8
C13 C12 H12A 107.2
C13 C12 H12B 107.2
C12 C13 H13A 108.0
C12 C13 H13B 108.0
H13A C13 H13B 107.3
C14 C13 C12 117.1(8)
C14 C13 H13A 108.0
C14 C13 H13B 108.0
N2 C14 H14 92.9
C9 C14 N2 116.1(7)
C9 C14 C13 121.2(7)
C9 C14 H14 92.9
C13 C14 N2 121.9(7)
C13 C14 H14 92.9
N2 C15 H15 117.6
N2 C15 C16 124.7(7)
C16 C15 H15 117.6
C17 C16 C15 117.6(7)
C21 C16 C15 124.2(6)
C21 C16 C17 118.3(6)
C16 C17 H17 119.6
C18 C17 C16 120.7(8)
C18 C17 H17 119.6
C17 C18 H18 119.4
C17 C18 C19 121.2(7)
C19 C18 H18 119.4
C18 C19 H19 120.0
C18 C19 C20 120.0(7)
C20 C19 H19 120.0
O4 C20 C19 126.3(6)
O4 C20 C21 113.3(6)
C19 C20 C21 120.4(7)
O3 C21 C16 124.6(6)
O3 C21 C20 116.0(7)
C16 C21 C20 119.3(6)
O4 C22 H22A 109.5
O4 C22 H22B 109.5
O4 C22 H22C 109.5
H22A C22 H22B 109.5
H22A C22 H22C 109.5
H22B C22 H22C 109.5
O13 C25 H25A 109.5
O13 C25 H25B 109.5
O13 C25 H25C 109.5
H25A C25 H25B 109.5
H25A C25 H25C 109.5
H25B C25 H25C 109.5
O7 C27 H27 116.0
O7 C27 C28 128.1(10)
C28 C27 H27 116.0
C27 C28 C29 117.8(9)
C33 C28 C27 122.3(9)
C33 C28 C29 120.0(9)
C28 C29 H29 119.4
C30 C29 C28 121.3(10)
C30 C29 H29 119.4
C29 C30 H30 120.1
C29 C30 C31 119.8(10)
C31 C30 H30 120.1
C30 C31 H31 119.6
C32 C31 C30 120.8(9)
C32 C31 H31 119.6
O9 C32 C31 124.6(8)
O9 C32 C33 116.6(8)
C31 C32 C33 118.8(9)
O8 C33 C28 124.3(7)
O8 C33 C32 116.5(8)
C28 C33 C32 119.2(8)
O9 C34 H34A 109.5
O9 C34 H34B 109.5
O9 C34 H34C 109.5
H34A C34 H34B 109.5
H34A C34 H34C 109.5
H34B C34 H34C 109.5
C26 O14 H14A 109.5
O14 C26 H26A 109.5
O14 C26 H26B 109.5
O14 C26 H26C 109.5
H26A C26 H26B 109.5
H26A C26 H26C 109.5
H26B C26 H26C 109.5

loop_
_geom_bond_atom_site_label_1
_geom_bond_atom_site_label_2
_geom_bond_distance
Y1 Zn1 3.4708(11)
Y1 O1 2.597(5)
Y1 O2 2.288(4)
Y1 O3 2.287(5)
Y1 O4 2.696(5)
Y1 O7 2.426(6)
Y1 O8 2.233(5)
Y1 O10 2.588(8)
Y1 O11 2.392(6)
Y1 O13 2.351(7)
Y1 N4 2.921(10)
Zn1 O2 2.006(5)
Zn1 O3 2.016(4)
Zn1 O5 2.007(6)
Zn1 N1 2.034(6)
Zn1 N2 2.036(6)
O1 C1 1.448(9)
O1 C2 1.387(8)
O2 C7 1.318(8)
O3 C21 1.339(8)
O4 C20 1.370(9)
O4 C22 1.436(9)
O5 N3 1.260(9)
O6 N3 1.219(10)
O7 C27 1.234(11)
O8 C33 1.331(10)
O9 C32 1.360(12)
O9 C34 1.421(12)
O10 N4 1.251(11)
O11 N4 1.264(11)
O12 N4 1.214(12)
O13 H13 0.863(10)
O13 C25 1.404(12)
O24 N3 1.247(10)
N1 C8 1.286(10)
N1 C9 1.454(11)
N2 C14 1.472(9)
N2 C15 1.276(9)
C1 H1A 0.9800
C1 H1B 0.9800
C1 H1C 0.9800
C2 C3 1.374(10)
C2 C7 1.409(10)
C3 H3 0.9500
C3 C4 1.409(11)
C4 H4 0.9500
C4 C5 1.366(11)
C5 H5 0.9500
C5 C6 1.413(10)
C6 C7 1.420(10)
C6 C8 1.447(11)
C8 H8 0.9500
C9 H9 1.0000
C9 C10 1.447(11)
C9 C14 1.407(12)
C10 H10A 0.9900
C10 H10B 0.9900
C10 C11 1.495(12)
C11 H11A 0.9900
C11 H11B 0.9900
C11 C12 1.424(14)
C12 H12A 0.9900
C12 H12B 0.9900
C12 C13 1.472(12)
C13 H13A 0.9900
C13 H13B 0.9900
C13 C14 1.450(11)
C14 H14 1.0000
C15 H15 0.9500
C15 C16 1.458(10)
C16 C17 1.421(10)
C16 C21 1.403(11)
C17 H17 0.9500
C17 C18 1.369(12)
C18 H18 0.9500
C18 C19 1.369(12)
C19 H19 0.9500
C19 C20 1.382(10)
C20 C21 1.417(10)
C22 H22A 0.9800
C22 H22B 0.9800
C22 H22C 0.9800
C25 H25A 0.9800
C25 H25B 0.9800
C25 H25C 0.9800
C27 H27 0.9500
C27 C28 1.420(13)
C28 C29 1.425(14)
C28 C33 1.379(13)
C29 H29 0.9500
C29 C30 1.344(15)
C30 H30 0.9500
C30 C31 1.413(16)
C31 H31 0.9500
C31 C32 1.392(14)
C32 C33 1.442(11)
C34 H34A 0.9800
C34 H34B 0.9800
C34 H34C 0.9800
O14 H14A 0.8400
O14 C26 1.374(15)
C26 H26A 0.9800
C26 H26B 0.9800
C26 H26C 0.9800
